data_7201946
loop_
_publ_author_name
'Li, Fengyan'
'Xu, Lin'
'Bi, Bo'
'Liu, Xizheng'
'Fan, Lihua'

_publ_section_title
;
 1D lanthanide(iii) coordination polymers with disulfide ligand
 generated in situ
;
_journal_issue 6
_journal_name_full CrystEngComm
_journal_page_first 693
_journal_paper_doi 10.1039/b800437b
_journal_volume 10
_journal_year 2008
_chemical_formula_sum 'C24 H29 Dy N3 O10 S6'
_chemical_formula_weight 874.36
_chemical_name_systematic
;
?
;
_space_group_IT_number 2
_symmetry_cell_setting triclinic
_symmetry_space_group_name_Hall '-P 1'
_symmetry_space_group_name_H-M 'P -1'
_atom_sites_solution_hydrogens geom
_atom_sites_solution_primary direct
_atom_sites_solution_secondary difmap
_audit_creation_method SHELXL-97
_cell_angle_alpha 93.85(3)
_cell_angle_beta 94.70(3)
_cell_angle_gamma 91.87(3)
_cell_formula_units_Z 2
_cell_length_a 7.8528(16)
_cell_length_b 11.780(2)
_cell_length_c 17.456(4)
_cell_measurement_reflns_used 15096
_cell_measurement_temperature 293(2)
_cell_measurement_theta_max 55.22
_cell_measurement_theta_min 6.03
_cell_volume 1604.5(6)
_computing_structure_refinement 'SHELXL-97 (Sheldrick, 1997)'
_computing_structure_solution 'SHELXS-97 (Sheldrick, 1990)'
_diffrn_ambient_temperature 293(2)
_diffrn_measured_fraction_theta_full 0.974
_diffrn_measured_fraction_theta_max 0.974
_diffrn_measurement_device_type RAXIS-RAPID
_diffrn_measurement_method w-scan
_diffrn_radiation_monochromator graphite
_diffrn_radiation_source 'fine-focus sealed tube'
_diffrn_radiation_type MoK\a
_diffrn_radiation_wavelength 0.71073
_diffrn_reflns_av_R_equivalents 0.0269
_diffrn_reflns_av_sigmaI/netI 0.0369
_diffrn_reflns_limit_h_max 9
_diffrn_reflns_limit_h_min -10
_diffrn_reflns_limit_k_max 15
_diffrn_reflns_limit_k_min -15
_diffrn_reflns_limit_l_max 21
_diffrn_reflns_limit_l_min -22
_diffrn_reflns_number 15660
_diffrn_reflns_theta_full 27.48
_diffrn_reflns_theta_max 27.48
_diffrn_reflns_theta_min 3.01
_exptl_absorpt_coefficient_mu 2.776
_exptl_absorpt_correction_T_max 0.6067
_exptl_absorpt_correction_T_min 0.4898
_exptl_absorpt_correction_type multi-scan
_exptl_absorpt_process_details SADABS
_exptl_crystal_colour yellow
_exptl_crystal_density_diffrn 1.810
_exptl_crystal_density_method 'not measured'
_exptl_crystal_description block
_exptl_crystal_F_000 872
_exptl_crystal_size_max 0.30
_exptl_crystal_size_mid 0.10
_exptl_crystal_size_min 0.10
_refine_diff_density_max 0.666
_refine_diff_density_min -0.741
_refine_diff_density_rms 0.116
_refine_ls_extinction_method none
_refine_ls_goodness_of_fit_ref 1.221
_refine_ls_hydrogen_treatment mixed
_refine_ls_matrix_type full
_refine_ls_number_parameters 405
_refine_ls_number_reflns 7181
_refine_ls_number_restraints 2
_refine_ls_restrained_S_all 1.221
_refine_ls_R_factor_all 0.0307
_refine_ls_R_factor_gt 0.0266
_refine_ls_shift/su_max 0.001
_refine_ls_shift/su_mean 0.000
_refine_ls_structure_factor_coef Fsqd
_refine_ls_weighting_details 'calc w=1/[\s^2^(Fo^2^)+(0.0264P)^2^+1.4179P] where P=(Fo^2^+2Fc^2^)/3'
_refine_ls_weighting_scheme calc
_refine_ls_wR_factor_gt 0.0699
_refine_ls_wR_factor_ref 0.0707
_reflns_number_gt 6632
_reflns_number_total 7181
_reflns_threshold_expression >2sigma(I)
_cod_data_source_file b800437b.txt
_cod_data_source_block 1
_cod_original_sg_symbol_H-M p-1
_cod_database_code 7201946

loop_
_symmetry_equiv_pos_as_xyz
'x, y, z'
'-x, -y, -z'

loop_
_atom_site_label
_atom_site_type_symbol
_atom_site_fract_x
_atom_site_fract_y
_atom_site_fract_z
_atom_site_U_iso_or_equiv
_atom_site_adp_type
_atom_site_occupancy
_atom_site_symmetry_multiplicity
_atom_site_calc_flag
_atom_site_refinement_flags
_atom_site_disorder_assembly
_atom_site_disorder_group
Dy1 Dy -0.218687(18) -0.412137(12) -0.244210(8) 0.02022(5) Uani 1 1 d . . .
S1 S -0.02456(12) -0.07116(8) -0.03983(5) 0.0359(2) Uani 1 1 d . . .
S2 S -0.32901(10) -0.83236(7) -0.24321(5) 0.02787(17) Uani 1 1 d . . .
S3 S -0.33067(11) -1.00516(7) -0.25559(5) 0.02817(17) Uani 1 1 d . . .
S4 S 0.09687(12) -0.19423(8) -0.25642(6) 0.03370(19) Uani 1 1 d . . .
S5 S 0.03602(14) -0.51960(9) -0.09348(5) 0.0414(2) Uani 1 1 d . . .
S6 S -0.16666(12) -0.55120(8) -0.42642(5) 0.03197(18) Uani 1 1 d . . .
O1 O -0.1197(3) -0.2656(2) -0.13065(15) 0.0369(6) Uani 1 1 d . . .
O1W O -0.7631(4) -0.4353(3) -0.38733(17) 0.0490(7) Uani 1 1 d D . .
O2 O -0.3564(4) -0.3704(2) -0.12863(15) 0.0401(6) Uani 1 1 d . . .
O3 O -0.5035(3) -0.4975(2) -0.27754(15) 0.0319(5) Uani 1 1 d . . .
O4 O -0.3296(3) -0.6005(2) -0.20951(15) 0.0329(5) Uani 1 1 d . . .
O5 O -0.3206(4) -1.3443(2) -0.37395(16) 0.0382(6) Uani 1 1 d . . .
O6 O -0.3381(3) -1.2315(2) -0.27004(14) 0.0326(5) Uani 1 1 d . . .
O7 O 0.0201(3) -0.3115(2) -0.28508(14) 0.0322(5) Uani 1 1 d . . .
O8 O 0.0119(3) -0.4953(2) -0.17696(14) 0.0329(5) Uani 1 1 d . . .
O9 O -0.1350(3) -0.5436(2) -0.33916(14) 0.0328(5) Uani 1 1 d . . .
C1 C -0.2225(4) -0.1125(3) -0.00629(19) 0.0276(7) Uani 1 1 d . . .
C2 C -0.3180(4) -0.2088(3) -0.03967(19) 0.0270(7) Uani 1 1 d . . .
C3 C -0.4744(5) -0.2328(3) -0.0116(2) 0.0374(9) Uani 1 1 d . . .
H3 H -0.5409 -0.2956 -0.0329 0.045 Uiso 1 1 calc R . .
C4 C -0.5326(5) -0.1656(4) 0.0472(2) 0.0454(10) Uani 1 1 d . . .
H4 H -0.6383 -0.1805 0.0656 0.054 Uiso 1 1 calc R . .
C5 C -0.4283(5) -0.0753(4) 0.0776(2) 0.0423(9) Uani 1 1 d . . .
H5 H -0.4652 -0.0303 0.1183 0.051 Uiso 1 1 calc R . .
C6 C -0.2605(5) -0.2861(3) -0.10346(18) 0.0283(7) Uani 1 1 d . . .
C7 C -0.5509(4) -0.8010(3) -0.25791(18) 0.0245(6) Uani 1 1 d . . .
C8 C -0.5967(4) -0.6869(3) -0.25945(18) 0.0249(6) Uani 1 1 d . . .
C9 C -0.7694(4) -0.6659(3) -0.2720(2) 0.0329(7) Uani 1 1 d . . .
H9 H -0.8042 -0.5916 -0.2753 0.039 Uiso 1 1 calc R . .
C10 C -0.8906(5) -0.7557(3) -0.2798(2) 0.0391(9) Uani 1 1 d . . .
H10 H -1.0068 -0.7428 -0.2866 0.047 Uiso 1 1 calc R . .
C11 C -0.8325(5) -0.8633(3) -0.2770(3) 0.0407(9) Uani 1 1 d . . .
H11 H -0.9128 -0.9237 -0.2817 0.049 Uiso 1 1 calc R . .
C12 C -0.4690(4) -0.5896(3) -0.24803(18) 0.0238(6) Uani 1 1 d . . .
C13 C -0.3170(4) -1.1463(3) -0.38805(19) 0.0276(7) Uani 1 1 d . . .
C14 C -0.3159(5) -1.0334(3) -0.35697(19) 0.0295(7) Uani 1 1 d . . .
C15 C -0.2855(9) -0.9656(4) -0.4744(3) 0.0724(18) Uani 1 1 d . . .
H15 H -0.2780 -0.9037 -0.5045 0.087 Uiso 1 1 calc R . .
C16 C -0.2805(8) -1.0718(4) -0.5097(3) 0.0664(16) Uani 1 1 d . . .
H16 H -0.2653 -1.0819 -0.5619 0.080 Uiso 1 1 calc R . .
C17 C -0.2985(6) -1.1635(4) -0.4664(2) 0.0418(9) Uani 1 1 d . . .
H17 H -0.2983 -1.2371 -0.4893 0.050 Uiso 1 1 calc R . .
C18 C -0.3284(4) -1.2475(3) -0.3415(2) 0.0262(6) Uani 1 1 d . . .
C19 C 0.2646(6) -0.2191(5) -0.1861(3) 0.0613(13) Uani 1 1 d . . .
H19A H 0.2172 -0.2407 -0.1400 0.092 Uiso 1 1 calc R . .
H19B H 0.3349 -0.1508 -0.1747 0.092 Uiso 1 1 calc R . .
H19C H 0.3327 -0.2791 -0.2054 0.092 Uiso 1 1 calc R . .
C20 C 0.2223(6) -0.1569(4) -0.3326(3) 0.0540(12) Uani 1 1 d . . .
H20A H 0.1481 -0.1405 -0.3766 0.081 Uiso 1 1 calc R . .
H20B H 0.2922 -0.2193 -0.3463 0.081 Uiso 1 1 calc R . .
H20C H 0.2942 -0.0910 -0.3157 0.081 Uiso 1 1 calc R . .
C21 C -0.0221(7) -0.6656(4) -0.0885(3) 0.0605(14) Uani 1 1 d . . .
H21A H -0.1440 -0.6763 -0.0976 0.091 Uiso 1 1 calc R . .
H21B H 0.0142 -0.6891 -0.0383 0.091 Uiso 1 1 calc R . .
H21C H 0.0320 -0.7103 -0.1269 0.091 Uiso 1 1 calc R . .
C22 C 0.2633(6) -0.5283(5) -0.0741(3) 0.0680(16) Uani 1 1 d . . .
H22A H 0.3166 -0.4539 -0.0745 0.102 Uiso 1 1 calc R . .
H22B H 0.3068 -0.5783 -0.1130 0.102 Uiso 1 1 calc R . .
H22C H 0.2878 -0.5574 -0.0245 0.102 Uiso 1 1 calc R . .
C23 C -0.0405(6) -0.6655(4) -0.4573(2) 0.0501(11) Uani 1 1 d . . .
H23A H 0.0783 -0.6421 -0.4501 0.075 Uiso 1 1 calc R . .
H23B H -0.0712 -0.6867 -0.5108 0.075 Uiso 1 1 calc R . .
H23C H -0.0605 -0.7296 -0.4275 0.075 Uiso 1 1 calc R . .
C24 C -0.3730(6) -0.6201(5) -0.4467(3) 0.0530(11) Uani 1 1 d . . .
H24A H -0.4592 -0.5683 -0.4330 0.079 Uiso 1 1 calc R . .
H24B H -0.3801 -0.6859 -0.4174 0.079 Uiso 1 1 calc R . .
H24C H -0.3906 -0.6430 -0.5007 0.079 Uiso 1 1 calc R . .
N1 N -0.2768(4) -0.0477(3) 0.05251(18) 0.0365(7) Uani 1 1 d . . .
N2 N -0.6660(4) -0.8874(3) -0.2678(2) 0.0357(7) Uani 1 1 d . . .
N3 N -0.3007(6) -0.9447(3) -0.39882(19) 0.0515(10) Uani 1 1 d . . .
H1WB H -0.676(4) -0.456(4) -0.357(2) 0.058(15) Uiso 1 1 d D . .
H1WA H -0.813(10) -0.418(7) -0.345(3) 0.13(3) Uiso 1 1 d D . .

loop_
_atom_site_aniso_label
_atom_site_aniso_U_11
_atom_site_aniso_U_22
_atom_site_aniso_U_33
_atom_site_aniso_U_23
_atom_site_aniso_U_13
_atom_site_aniso_U_12
Dy1 0.02172(8) 0.01399(7) 0.02437(8) -0.00082(5) 0.00063(5) -0.00047(5)
S1 0.0350(5) 0.0325(5) 0.0389(5) -0.0145(4) 0.0145(4) -0.0110(4)
S2 0.0235(4) 0.0206(4) 0.0391(4) -0.0031(3) 0.0041(3) 0.0008(3)
S3 0.0371(4) 0.0190(4) 0.0294(4) 0.0014(3) 0.0070(3) 0.0054(3)
S4 0.0321(4) 0.0247(4) 0.0434(5) -0.0044(4) 0.0059(4) -0.0059(3)
S5 0.0544(6) 0.0383(5) 0.0305(4) 0.0048(4) -0.0064(4) 0.0060(4)
S6 0.0391(5) 0.0275(4) 0.0289(4) -0.0030(3) 0.0031(4) 0.0040(3)
O1 0.0338(14) 0.0376(15) 0.0378(14) -0.0119(11) 0.0091(11) -0.0042(11)
O1W 0.0457(17) 0.064(2) 0.0377(15) 0.0045(14) 0.0004(14) 0.0120(15)
O2 0.0522(17) 0.0308(14) 0.0361(14) -0.0109(11) 0.0133(12) -0.0158(12)
O3 0.0295(12) 0.0201(12) 0.0453(14) 0.0054(10) -0.0031(11) -0.0029(9)
O4 0.0306(13) 0.0198(12) 0.0469(14) 0.0037(10) -0.0053(11) -0.0038(9)
O5 0.0503(16) 0.0187(12) 0.0444(15) -0.0020(11) -0.0022(12) 0.0053(11)
O6 0.0423(14) 0.0205(12) 0.0370(13) 0.0049(10) 0.0088(11) 0.0086(10)
O7 0.0313(13) 0.0264(13) 0.0381(13) -0.0042(10) 0.0075(11) -0.0084(10)
O8 0.0343(13) 0.0350(14) 0.0292(12) 0.0054(10) -0.0033(10) 0.0051(10)
O9 0.0396(14) 0.0277(13) 0.0298(12) -0.0058(10) -0.0010(11) 0.0076(10)
C1 0.0306(17) 0.0257(17) 0.0258(15) -0.0026(13) 0.0033(13) -0.0028(13)
C2 0.0319(17) 0.0236(17) 0.0249(15) -0.0006(12) 0.0023(13) -0.0020(13)
C3 0.039(2) 0.038(2) 0.0326(18) -0.0081(15) 0.0072(16) -0.0145(16)
C4 0.037(2) 0.052(3) 0.047(2) -0.0080(19) 0.0189(18) -0.0117(18)
C5 0.046(2) 0.045(2) 0.036(2) -0.0117(17) 0.0183(17) -0.0059(18)
C6 0.0396(19) 0.0223(17) 0.0220(15) -0.0022(12) 0.0007(14) -0.0009(13)
C7 0.0225(15) 0.0219(16) 0.0293(16) 0.0004(12) 0.0051(13) -0.0010(12)
C8 0.0258(16) 0.0209(16) 0.0281(15) -0.0008(12) 0.0058(13) -0.0024(12)
C9 0.0258(17) 0.0266(18) 0.047(2) 0.0055(15) 0.0054(15) 0.0035(13)
C10 0.0226(17) 0.038(2) 0.058(2) 0.0081(18) 0.0046(16) -0.0028(14)
C11 0.0274(18) 0.032(2) 0.062(3) 0.0049(18) 0.0026(17) -0.0101(14)
C12 0.0246(15) 0.0189(15) 0.0276(15) -0.0038(12) 0.0054(13) -0.0005(12)
C13 0.0318(17) 0.0214(16) 0.0301(16) 0.0019(13) 0.0051(14) 0.0036(12)
C14 0.0382(19) 0.0207(16) 0.0307(17) 0.0028(13) 0.0076(14) 0.0027(13)
C15 0.139(6) 0.040(3) 0.042(2) 0.013(2) 0.027(3) -0.005(3)
C16 0.120(5) 0.049(3) 0.033(2) 0.003(2) 0.026(3) -0.002(3)
C17 0.059(3) 0.033(2) 0.0329(19) -0.0059(15) 0.0098(18) 0.0021(17)
C18 0.0218(15) 0.0213(16) 0.0356(17) 0.0029(13) 0.0019(13) 0.0034(11)
C19 0.047(3) 0.076(4) 0.055(3) -0.004(3) -0.014(2) -0.013(2)
C20 0.063(3) 0.041(2) 0.059(3) 0.001(2) 0.022(2) -0.022(2)
C21 0.067(3) 0.055(3) 0.057(3) 0.024(2) -0.016(2) -0.022(2)
C22 0.054(3) 0.077(4) 0.069(3) 0.025(3) -0.030(3) -0.016(3)
C23 0.061(3) 0.050(3) 0.038(2) -0.0141(19) 0.003(2) 0.021(2)
C24 0.046(2) 0.071(3) 0.039(2) -0.011(2) 0.0008(19) -0.006(2)
N1 0.0404(18) 0.0341(17) 0.0337(16) -0.0117(13) 0.0110(14) -0.0066(13)
N2 0.0286(15) 0.0234(15) 0.0542(19) 0.0008(13) 0.0022(14) -0.0055(11)
N3 0.096(3) 0.0265(18) 0.0342(17) 0.0054(14) 0.0170(19) -0.0028(18)

loop_
_atom_type_symbol
_atom_type_description
_atom_type_scat_dispersion_real
_atom_type_scat_dispersion_imag
_atom_type_scat_source
C C 0.0033 0.0016 'International Tables Vol C Tables 4.2.6.8 and 6.1.1.4'
H H 0.0000 0.0000 'International Tables Vol C Tables 4.2.6.8 and 6.1.1.4'
N N 0.0061 0.0033 'International Tables Vol C Tables 4.2.6.8 and 6.1.1.4'
O O 0.0106 0.0060 'International Tables Vol C Tables 4.2.6.8 and 6.1.1.4'
S S 0.1246 0.1234 'International Tables Vol C Tables 4.2.6.8 and 6.1.1.4'
Dy Dy -0.1892 4.4098 'International Tables Vol C Tables 4.2.6.8 and 6.1.1.4'

loop_
_geom_angle_atom_site_label_1
_geom_angle_atom_site_label_2
_geom_angle_atom_site_label_3
_geom_angle
_geom_angle_site_symmetry_1
_geom_angle_site_symmetry_3
_geom_angle_publ_flag
O9 Dy1 O8 78.81(9) . . ?
O9 Dy1 O7 79.62(9) . . ?
O8 Dy1 O7 77.87(9) . . ?
O9 Dy1 O2 150.32(9) . . ?
O8 Dy1 O2 92.40(10) . . ?
O7 Dy1 O2 126.57(9) . . ?
O9 Dy1 O6 124.22(9) . 1_565 ?
O8 Dy1 O6 142.68(9) . 1_565 ?
O7 Dy1 O6 78.44(9) . 1_565 ?
O2 Dy1 O6 79.19(9) . 1_565 ?
O9 Dy1 O3 84.80(9) . . ?
O8 Dy1 O3 126.67(9) . . ?
O7 Dy1 O3 147.59(9) . . ?
O2 Dy1 O3 77.86(9) . . ?
O6 Dy1 O3 87.36(9) 1_565 . ?
O9 Dy1 O4 74.78(9) . . ?
O8 Dy1 O4 73.94(9) . . ?
O7 Dy1 O4 144.89(9) . . ?
O2 Dy1 O4 75.56(9) . . ?
O6 Dy1 O4 136.21(8) 1_565 . ?
O3 Dy1 O4 52.78(8) . . ?
O9 Dy1 O5 72.30(9) . 1_565 ?
O8 Dy1 O5 143.15(9) . 1_565 ?
O7 Dy1 O5 74.87(9) . 1_565 ?
O2 Dy1 O5 123.81(10) . 1_565 ?
O6 Dy1 O5 52.63(8) 1_565 1_565 ?
O3 Dy1 O5 73.36(9) . 1_565 ?
O4 Dy1 O5 118.22(9) . 1_565 ?
O9 Dy1 O1 146.36(9) . . ?
O8 Dy1 O1 74.87(9) . . ?
O7 Dy1 O1 74.71(8) . . ?
O2 Dy1 O1 52.22(8) . . ?
O6 Dy1 O1 71.31(9) 1_565 . ?
O3 Dy1 O1 127.94(9) . . ?
O4 Dy1 O1 116.47(9) . . ?
O5 Dy1 O1 119.99(9) 1_565 . ?
O9 Dy1 C18 97.30(9) . 1_565 ?
O8 Dy1 C18 147.78(9) . 1_565 ?
O7 Dy1 C18 70.00(9) . 1_565 ?
O2 Dy1 C18 104.59(10) . 1_565 ?
O6 Dy1 C18 26.92(9) 1_565 1_565 ?
O3 Dy1 C18 84.16(9) . 1_565 ?
O4 Dy1 C18 136.41(9) . 1_565 ?
O5 Dy1 C18 26.62(9) 1_565 1_565 ?
O1 Dy1 C18 94.00(10) . 1_565 ?
O9 Dy1 C12 76.86(9) . . ?
O8 Dy1 C12 100.17(10) . . ?
O7 Dy1 C12 156.30(9) . . ?
O2 Dy1 C12 76.92(9) . . ?
O6 Dy1 C12 112.85(9) 1_565 . ?
O3 Dy1 C12 26.50(9) . . ?
O4 Dy1 C12 26.39(9) . . ?
O5 Dy1 C12 95.10(10) 1_565 . ?
O1 Dy1 C12 128.03(9) . . ?
C18 Dy1 C12 110.14(10) 1_565 . ?
O9 Dy1 C6 164.63(10) . . ?
O8 Dy1 C6 86.14(10) . . ?
O7 Dy1 C6 100.37(9) . . ?
O2 Dy1 C6 26.20(9) . . ?
O6 Dy1 C6 70.31(9) 1_565 . ?
O3 Dy1 C6 101.99(10) . . ?
O4 Dy1 C6 98.20(9) . . ?
O5 Dy1 C6 122.73(9) 1_565 . ?
O1 Dy1 C6 26.41(9) . . ?
C18 Dy1 C6 97.10(10) 1_565 . ?
C12 Dy1 C6 103.06(10) . . ?
C1 S1 S1 95.73(12) . 2 ?
C7 S2 S3 103.50(11) . . ?
C14 S3 S2 103.01(12) . . ?
O7 S4 C19 105.7(2) . . ?
O7 S4 C20 103.07(18) . . ?
C19 S4 C20 98.9(2) . . ?
O8 S5 C21 106.6(2) . . ?
O8 S5 C22 104.5(2) . . ?
C21 S5 C22 98.5(3) . . ?
O9 S6 C23 104.11(18) . . ?
O9 S6 C24 105.15(18) . . ?
C23 S6 C24 98.5(2) . . ?
C6 O1 Dy1 87.5(2) . . ?
H1WB O1W H1WA 87(6) . . ?
C6 O2 Dy1 96.6(2) . . ?
C12 O3 Dy1 94.0(2) . . ?
C12 O4 Dy1 91.55(19) . . ?
C18 O5 Dy1 87.8(2) . 1_545 ?
C18 O6 Dy1 92.97(19) . 1_545 ?
S4 O7 Dy1 129.27(14) . . ?
S5 O8 Dy1 129.36(15) . . ?
S6 O9 Dy1 131.80(15) . . ?
N1 C1 C2 121.7(3) . . ?
N1 C1 S1 117.0(3) . . ?
C2 C1 S1 121.4(2) . . ?
C3 C2 C1 117.6(3) . . ?
C3 C2 C6 118.7(3) . . ?
C1 C2 C6 123.8(3) . . ?
C4 C3 C2 121.2(3) . . ?
C4 C3 H3 119.4 . . ?
C2 C3 H3 119.4 . . ?
C3 C4 C5 117.1(3) . . ?
C3 C4 H4 121.5 . . ?
C5 C4 H4 121.5 . . ?
N1 C5 C4 124.4(3) . . ?
N1 C5 H5 117.8 . . ?
C4 C5 H5 117.8 . . ?
O2 C6 O1 121.8(3) . . ?
O2 C6 C2 118.2(3) . . ?
O1 C6 C2 120.0(3) . . ?
O2 C6 Dy1 57.17(17) . . ?
O1 C6 Dy1 66.06(17) . . ?
C2 C6 Dy1 166.5(2) . . ?
N2 C7 C8 122.5(3) . . ?
N2 C7 S2 118.5(3) . . ?
C8 C7 S2 119.0(2) . . ?
C9 C8 C7 117.4(3) . . ?
C9 C8 C12 119.6(3) . . ?
C7 C8 C12 122.9(3) . . ?
C8 C9 C10 120.3(3) . . ?
C8 C9 H9 119.9 . . ?
C10 C9 H9 119.9 . . ?
C11 C10 C9 117.6(3) . . ?
C11 C10 H10 121.2 . . ?
C9 C10 H10 121.2 . . ?
N2 C11 C10 124.0(3) . . ?
N2 C11 H11 118.0 . . ?
C10 C11 H11 118.0 . . ?
O4 C12 O3 121.1(3) . . ?
O4 C12 C8 119.7(3) . . ?
O3 C12 C8 119.2(3) . . ?
O4 C12 Dy1 62.06(16) . . ?
O3 C12 Dy1 59.48(16) . . ?
C8 C12 Dy1 173.3(2) . . ?
C17 C13 C14 117.3(3) . . ?
C17 C13 C18 118.7(3) . . ?
C14 C13 C18 123.9(3) . . ?
N3 C14 C13 123.1(3) . . ?
N3 C14 S3 117.3(3) . . ?
C13 C14 S3 119.6(2) . . ?
N3 C15 C16 124.0(4) . . ?
N3 C15 H15 118.0 . . ?
C16 C15 H15 118.0 . . ?
C15 C16 C17 118.4(4) . . ?
C15 C16 H16 120.8 . . ?
C17 C16 H16 120.8 . . ?
C16 C17 C13 119.8(4) . . ?
C16 C17 H17 120.1 . . ?
C13 C17 H17 120.1 . . ?
O5 C18 O6 122.3(3) . . ?
O5 C18 C13 119.0(3) . . ?
O6 C18 C13 118.6(3) . . ?
O5 C18 Dy1 65.62(19) . 1_545 ?
O6 C18 Dy1 60.11(17) . 1_545 ?
C13 C18 Dy1 158.1(2) . 1_545 ?
S4 C19 H19A 109.5 . . ?
S4 C19 H19B 109.5 . . ?
H19A C19 H19B 109.5 . . ?
S4 C19 H19C 109.5 . . ?
H19A C19 H19C 109.5 . . ?
H19B C19 H19C 109.5 . . ?
S4 C20 H20A 109.5 . . ?
S4 C20 H20B 109.5 . . ?
H20A C20 H20B 109.5 . . ?
S4 C20 H20C 109.5 . . ?
H20A C20 H20C 109.5 . . ?
H20B C20 H20C 109.5 . . ?
S5 C21 H21A 109.5 . . ?
S5 C21 H21B 109.5 . . ?
H21A C21 H21B 109.5 . . ?
S5 C21 H21C 109.5 . . ?
H21A C21 H21C 109.5 . . ?
H21B C21 H21C 109.5 . . ?
S5 C22 H22A 109.5 . . ?
S5 C22 H22B 109.5 . . ?
H22A C22 H22B 109.5 . . ?
S5 C22 H22C 109.5 . . ?
H22A C22 H22C 109.5 . . ?
H22B C22 H22C 109.5 . . ?
S6 C23 H23A 109.5 . . ?
S6 C23 H23B 109.5 . . ?
H23A C23 H23B 109.5 . . ?
S6 C23 H23C 109.5 . . ?
H23A C23 H23C 109.5 . . ?
H23B C23 H23C 109.5 . . ?
S6 C24 H24A 109.5 . . ?
S6 C24 H24B 109.5 . . ?
H24A C24 H24B 109.5 . . ?
S6 C24 H24C 109.5 . . ?
H24A C24 H24C 109.5 . . ?
H24B C24 H24C 109.5 . . ?
C5 N1 C1 118.1(3) . . ?
C7 N2 C11 118.2(3) . . ?
C14 N3 C15 117.5(4) . . ?

loop_
_geom_bond_atom_site_label_1
_geom_bond_atom_site_label_2
_geom_bond_distance
_geom_bond_site_symmetry_2
_geom_bond_publ_flag
Dy1 O9 2.340(2) . ?
Dy1 O8 2.353(3) . ?
Dy1 O7 2.370(2) . ?
Dy1 O2 2.396(3) . ?
Dy1 O6 2.409(2) 1_565 ?
Dy1 O3 2.432(2) . ?
Dy1 O4 2.488(2) . ?
Dy1 O5 2.529(3) 1_565 ?
Dy1 O1 2.591(3) . ?
Dy1 C18 2.775(3) 1_565 ?
Dy1 C12 2.816(3) . ?
Dy1 C6 2.832(3) . ?
S1 C1 1.770(3) . ?
S1 S1 2.1094(18) 2 ?
S2 C7 1.795(3) . ?
S2 S3 2.0320(12) . ?
S3 C14 1.793(3) . ?
S4 O7 1.525(2) . ?
S4 C19 1.771(5) . ?
S4 C20 1.787(4) . ?
S5 O8 1.502(3) . ?
S5 C21 1.774(5) . ?
S5 C22 1.796(5) . ?
S6 O9 1.519(3) . ?
S6 C23 1.779(4) . ?
S6 C24 1.786(5) . ?
O1 C6 1.261(4) . ?
O1W H1WB 0.880(10) . ?
O1W H1WA 0.886(10) . ?
O2 C6 1.259(4) . ?
O3 C12 1.259(4) . ?
O4 C12 1.252(4) . ?
O5 C18 1.244(4) . ?
O5 Dy1 2.529(3) 1_545 ?
O6 C18 1.258(4) . ?
O6 Dy1 2.409(2) 1_545 ?
C1 N1 1.344(4) . ?
C1 C2 1.405(5) . ?
C2 C3 1.387(5) . ?
C2 C6 1.499(4) . ?
C3 C4 1.371(5) . ?
C3 H3 0.9300 . ?
C4 C5 1.371(6) . ?
C4 H4 0.9300 . ?
C5 N1 1.339(5) . ?
C5 H5 0.9300 . ?
C7 N2 1.332(4) . ?
C7 C8 1.404(5) . ?
C8 C9 1.389(5) . ?
C8 C12 1.491(4) . ?
C9 C10 1.392(5) . ?
C9 H9 0.9300 . ?
C10 C11 1.363(6) . ?
C10 H10 0.9300 . ?
C11 N2 1.346(5) . ?
C11 H11 0.9300 . ?
C13 C17 1.389(5) . ?
C13 C14 1.401(5) . ?
C13 C18 1.491(4) . ?
C14 N3 1.323(4) . ?
C15 N3 1.341(6) . ?
C15 C16 1.361(7) . ?
C15 H15 0.9300 . ?
C16 C17 1.369(6) . ?
C16 H16 0.9300 . ?
C17 H17 0.9300 . ?
C18 Dy1 2.775(3) 1_545 ?
C19 H19A 0.9600 . ?
C19 H19B 0.9600 . ?
C19 H19C 0.9600 . ?
C20 H20A 0.9600 . ?
C20 H20B 0.9600 . ?
C20 H20C 0.9600 . ?
C21 H21A 0.9600 . ?
C21 H21B 0.9600 . ?
C21 H21C 0.9600 . ?
C22 H22A 0.9600 . ?
C22 H22B 0.9600 . ?
C22 H22C 0.9600 . ?
C23 H23A 0.9600 . ?
C23 H23B 0.9600 . ?
C23 H23C 0.9600 . ?
C24 H24A 0.9600 . ?
C24 H24B 0.9600 . ?
C24 H24C 0.9600 . ?
